data_7040722
loop_
_publ_author_name
'Zheng, Chunyang'
'Xu, Juping'
'Wang, Feng'
'Tao, Jun'
'Li, Dongfeng'

_publ_section_title
;
 Spin crossover and reversible single-crystal to single-crystal
 transformation behaviour in two cyanide-bridged mixed-valence {FeFe}
 clusters.
;
_journal_issue 43
_journal_name_full 'Dalton transactions (Cambridge, England : 2003)'
_journal_page_first 17254
_journal_page_last 17263
_journal_paper_doi 10.1039/c6dt03436e
_journal_volume 45
_journal_year 2016
_chemical_formula_moiety '(C66 H68 B2 Fe4 N26), 2(Cl O4), (H2 O)'
_chemical_formula_sum 'C66 H70 B2 Cl2 Fe4 N26 O9'
_chemical_formula_weight 1687.40
_space_group_crystal_system monoclinic
_space_group_IT_number 14
_space_group_name_Hall '-P 2yn'
_space_group_name_H-M_alt 'P 1 21/n 1'
_symmetry_space_group_name_Hall '-P 2yn'
_symmetry_space_group_name_H-M 'P 1 21/n 1'
_atom_sites_solution_hydrogens mixed
_audit_creation_method SHELXL-2014/7
_audit_update_record
;
2016-09-02 deposited with the CCDC.
2016-09-26 downloaded from the CCDC.
;
_cell_angle_alpha 90
_cell_angle_beta 99.188(2)
_cell_angle_gamma 90
_cell_formula_units_Z 2
_cell_length_a 13.0316(18)
_cell_length_b 18.007(3)
_cell_length_c 16.368(2)
_cell_measurement_reflns_used 7051
_cell_measurement_temperature 296(2)
_cell_measurement_theta_max 28.32
_cell_measurement_theta_min 2.45
_cell_volume 3791.6(9)
_computing_cell_refinement 'Bruker SAINT'
_computing_data_collection 'Bruker APEX2'
_computing_data_reduction 'Bruker SAINT'
_computing_structure_refinement 'SHELXL-2014/7 (Sheldrick, 2014)'
_computing_structure_solution 'SHELXS-2014 (Sheldrick, 2014)'
_diffrn_ambient_temperature 296(2)
_diffrn_measured_fraction_theta_full 0.993
_diffrn_measured_fraction_theta_max 0.993
_diffrn_measurement_device_type 'Bruker APEX-II CCD'
_diffrn_measurement_method '\f and \w scans'
_diffrn_radiation_monochromator graphite
_diffrn_radiation_source 'fine-focus sealed tube'
_diffrn_radiation_type MoK\a
_diffrn_radiation_wavelength 0.71073
_diffrn_reflns_av_R_equivalents 0.0495
_diffrn_reflns_av_unetI/netI 0.0438
_diffrn_reflns_Laue_measured_fraction_full 0.993
_diffrn_reflns_Laue_measured_fraction_max 0.993
_diffrn_reflns_limit_h_max 13
_diffrn_reflns_limit_h_min -15
_diffrn_reflns_limit_k_max 21
_diffrn_reflns_limit_k_min -21
_diffrn_reflns_limit_l_max 19
_diffrn_reflns_limit_l_min -19
_diffrn_reflns_number 26221
_diffrn_reflns_point_group_measured_fraction_full 0.993
_diffrn_reflns_point_group_measured_fraction_max 0.993
_diffrn_reflns_theta_full 25.000
_diffrn_reflns_theta_max 25.000
_diffrn_reflns_theta_min 1.693
_exptl_absorpt_coefficient_mu 0.893
_exptl_absorpt_correction_T_max 0.9160
_exptl_absorpt_correction_T_min 0.9004
_exptl_absorpt_correction_type multi-scan
_exptl_absorpt_process_details sadabs
_exptl_crystal_colour Red
_exptl_crystal_density_diffrn 1.478
_exptl_crystal_description Block
_exptl_crystal_F_000 1736
_exptl_crystal_size_max 0.120
_exptl_crystal_size_mid 0.100
_exptl_crystal_size_min 0.100
_refine_diff_density_max 0.473
_refine_diff_density_min -0.470
_refine_diff_density_rms 0.070
_refine_ls_extinction_method none
_refine_ls_goodness_of_fit_ref 1.021
_refine_ls_hydrogen_treatment constr
_refine_ls_matrix_type full
_refine_ls_number_parameters 543
_refine_ls_number_reflns 6639
_refine_ls_number_restraints 54
_refine_ls_restrained_S_all 1.066
_refine_ls_R_factor_all 0.0591
_refine_ls_R_factor_gt 0.0422
_refine_ls_shift/su_max 0.002
_refine_ls_shift/su_mean 0.000
_refine_ls_structure_factor_coef Fsqd
_refine_ls_weighting_details 'w=1/[\s^2^(Fo^2^)+(0.0774P)^2^+1.5162P] where P=(Fo^2^+2Fc^2^)/3'
_refine_ls_weighting_scheme calc
_refine_ls_wR_factor_gt 0.1154
_refine_ls_wR_factor_ref 0.1311
_reflns_Friedel_coverage 0.000
_reflns_number_gt 5127
_reflns_number_total 6639
_reflns_threshold_expression 'I > 2\s(I)'
_cod_data_source_file c6dt03436e2.cif
_cod_data_source_block 2_H2O-re-296K
_cod_depositor_comments 'Adding full bibliography for 7040715--7040730.cif.'
_cod_original_cell_volume 3791.7(9)
_cod_database_code 7040722
_shelx_shelxl_version_number 2014/7
_shelx_space_group_comment
;
The symmetry employed for this shelxl refinement is uniquely defined
by the following loop, which should always be used as a source of
symmetry information in preference to the above space-group names.
They are only intended as comments.
;
_shelx_estimated_absorpt_t_min 0.900
_shelx_estimated_absorpt_t_max 0.916

loop_
_space_group_symop_operation_xyz
'x, y, z'
'-x+1/2, y+1/2, -z+1/2'
'-x, -y, -z'
'x-1/2, -y-1/2, z-1/2'

loop_
_atom_site_label
_atom_site_type_symbol
_atom_site_fract_x
_atom_site_fract_y
_atom_site_fract_z
_atom_site_U_iso_or_equiv
_atom_site_adp_type
_atom_site_occupancy
_atom_site_site_symmetry_order
_atom_site_calc_flag
_atom_site_refinement_flags_posn
_atom_site_refinement_flags_adp
_atom_site_refinement_flags_occupancy
_atom_site_disorder_assembly
_atom_site_disorder_group
Fe1 Fe 0.31913(3) 1.07673(2) 0.08401(2) 0.03320(14) Uani 1 1 d . . . . .
Fe2 Fe 0.35657(3) 0.81884(2) -0.00941(2) 0.03537(14) Uani 1 1 d . . . . .
B1 B 0.3216(3) 1.07826(19) 0.2731(2) 0.0474(9) Uani 1 1 d . . . . .
H1 H 0.3216 1.0793 0.3330 0.057 Uiso 1 1 d R U . . .
N1 N 0.3200(2) 0.92303(14) 0.00372(16) 0.0449(6) Uani 1 1 d . . . . .
N2 N 0.5021(2) 1.14603(13) 0.01619(16) 0.0418(6) Uani 1 1 d . . . . .
N3 N 0.1762(3) 1.1473(2) -0.0623(2) 0.0755(10) Uani 1 1 d . . . . .
N4 N 0.4225(2) 1.02912(13) 0.16983(14) 0.0391(6) Uani 1 1 d . . . . .
N5 N 0.4110(2) 1.03161(14) 0.25050(15) 0.0450(6) Uani 1 1 d . . . . .
N6 N 0.2059(2) 1.04265(13) 0.14141(15) 0.0418(6) Uani 1 1 d . . . . .
N7 N 0.2182(2) 1.04749(13) 0.22511(16) 0.0440(6) Uani 1 1 d . . . . .
N8 N 0.3225(2) 1.16597(13) 0.15467(15) 0.0413(6) Uani 1 1 d . . . . .
N9 N 0.3323(2) 1.15647(14) 0.23772(16) 0.0471(7) Uani 1 1 d . . . . .
N10 N 0.3305(2) 0.81449(13) -0.13283(16) 0.0427(6) Uani 1 1 d . . . . .
N11 N 0.3910(2) 0.70933(14) -0.02180(17) 0.0467(6) Uani 1 1 d . . . . .
N12 N 0.2140(2) 0.77998(14) -0.00580(15) 0.0433(6) Uani 1 1 d . . . . .
N13 N 0.3989(2) 0.79424(15) 0.11073(16) 0.0471(7) Uani 1 1 d . . . . .
C1 C 0.3159(2) 0.98432(16) 0.02469(17) 0.0373(7) Uani 1 1 d . . . . .
C2 C 0.4302(2) 1.11739(15) 0.03518(17) 0.0366(7) Uani 1 1 d . . . . .
C3 C 0.2274(3) 1.12046(19) -0.0067(2) 0.0472(8) Uani 1 1 d . . . . .
C4 C 0.5096(3) 0.99170(17) 0.1655(2) 0.0466(8) Uani 1 1 d . . . . .
H4 H 0.5354 0.9819 0.1168 0.056 Uiso 1 1 calc R U . . .
C5 C 0.5566(3) 0.96942(19) 0.2438(2) 0.0554(9) Uani 1 1 d . . . . .
C6 C 0.4925(3) 0.99640(19) 0.2954(2) 0.0560(9) Uani 1 1 d . . . . .
H6 H 0.5034 0.9912 0.3527 0.067 Uiso 1 1 calc R U . . .
C7 C 0.6545(4) 0.9243(3) 0.2640(3) 0.0874(15) Uani 1 1 d . . . . .
H7A H 0.6818 0.9139 0.2141 0.131 Uiso 1 1 calc R U . . .
H7B H 0.7050 0.9517 0.3014 0.131 Uiso 1 1 calc R U . . .
H7C H 0.6393 0.8784 0.2895 0.131 Uiso 1 1 calc R U . . .
C8 C 0.1066(3) 1.02589(17) 0.1156(2) 0.0480(8) Uani 1 1 d . . . . .
H8 H 0.0775 1.0188 0.0605 0.058 Uiso 1 1 calc R U . . .
C9 C 0.0520(3) 1.02037(18) 0.1817(3) 0.0564(9) Uani 1 1 d . . . . .
C10 C 0.1261(3) 1.03461(17) 0.2495(2) 0.0525(9) Uani 1 1 d . . . . .
H10 H 0.1143 1.0352 0.3041 0.063 Uiso 1 1 calc R U . . .
C11 C -0.0604(3) 1.0029(3) 0.1810(3) 0.0888(14) Uani 1 1 d . . . . .
H11A H -0.0752 1.0037 0.2366 0.133 Uiso 1 1 calc R U . . .
H11B H -0.0757 0.9545 0.1574 0.133 Uiso 1 1 calc R U . . .
H11C H -0.1026 1.0393 0.1484 0.133 Uiso 1 1 calc R U . . .
C12 C 0.3288(3) 1.23865(16) 0.1412(2) 0.0523(9) Uani 1 1 d . . . . .
H12 H 0.3230 1.2606 0.0892 0.063 Uiso 1 1 calc R U . . .
C13 C 0.3452(3) 1.27677(18) 0.2153(2) 0.0635(11) Uani 1 1 d . . . . .
C14 C 0.3463(3) 1.22281(19) 0.2746(2) 0.0595(10) Uani 1 1 d . . . . .
H14 H 0.3554 1.2310 0.3314 0.071 Uiso 1 1 calc R U . . .
C15 C 0.3616(5) 1.3586(2) 0.2304(3) 0.1010(18) Uani 1 1 d . . . . .
H15A H 0.4180 1.3754 0.2039 0.152 Uiso 1 1 calc R U . . .
H15B H 0.3778 1.3676 0.2888 0.152 Uiso 1 1 calc R U . . .
H15C H 0.2994 1.3850 0.2080 0.152 Uiso 1 1 calc R U . . .
C16 C 0.2865(3) 0.8672(2) -0.1850(2) 0.0559(9) Uani 1 1 d . . . . .
H16 H 0.2650 0.9111 -0.1630 0.067 Uiso 1 1 calc R U . . .
C17 C 0.2721(4) 0.8588(3) -0.2692(2) 0.0788(13) Uani 1 1 d . . . . .
H17 H 0.2424 0.8967 -0.3037 0.095 Uiso 1 1 calc R U . . .
C18 C 0.3022(4) 0.7938(3) -0.3021(3) 0.0867(14) Uani 1 1 d . . . . .
H18 H 0.2921 0.7868 -0.3591 0.104 Uiso 1 1 calc R U . . .
C19 C 0.3473(4) 0.7395(3) -0.2500(3) 0.0736(12) Uani 1 1 d . . . . .
H19 H 0.3678 0.6949 -0.2711 0.088 Uiso 1 1 calc R U . . .
C20 C 0.3620(3) 0.75167(19) -0.1656(2) 0.0517(8) Uani 1 1 d . . . . .
C21 C 0.4223(3) 0.69950(19) -0.1039(2) 0.0611(10) Uani 1 1 d . . . . .
H21A H 0.4094 0.6486 -0.1223 0.073 Uiso 1 1 calc R U . . .
H21B H 0.4961 0.7093 -0.1001 0.073 Uiso 1 1 calc R U . . .
C22 C 0.2990(3) 0.66238(19) -0.0124(3) 0.0648(11) Uani 1 1 d . . . . .
H22A H 0.2867 0.6274 -0.0580 0.078 Uiso 1 1 calc R U . . .
H22B H 0.3146 0.6340 0.0384 0.078 Uiso 1 1 calc R U . . .
C23 C 0.2030(3) 0.70623(18) -0.01055(19) 0.0469(8) Uani 1 1 d . . . . .
C24 C 0.1087(3) 0.6712(2) -0.0110(2) 0.0642(10) Uani 1 1 d . . . . .
H24 H 0.1032 0.6199 -0.0158 0.077 Uiso 1 1 calc R U . . .
C25 C 0.0224(4) 0.7142(3) -0.0041(3) 0.0837(14) Uani 1 1 d . . . . .
H25 H -0.0423 0.6925 -0.0039 0.100 Uiso 1 1 calc R U . . .
C26 C 0.0350(4) 0.7901(3) 0.0023(3) 0.0808(13) Uani 1 1 d . . . . .
H26 H -0.0216 0.8202 0.0076 0.097 Uiso 1 1 calc R U . . .
C27 C 0.1296(3) 0.8209(2) 0.0010(2) 0.0617(10) Uani 1 1 d . . . . .
H27 H 0.1364 0.8722 0.0050 0.074 Uiso 1 1 calc R U . . .
C28 C 0.4774(3) 0.69327(19) 0.0464(3) 0.0602(10) Uani 1 1 d . . . . .
H28A H 0.5423 0.7121 0.0327 0.072 Uiso 1 1 calc R U . . .
H28B H 0.4843 0.6401 0.0549 0.072 Uiso 1 1 calc R U . . .
C29 C 0.4541(3) 0.73000(19) 0.1235(2) 0.0575(9) Uani 1 1 d . . . . .
C30 C 0.4868(4) 0.7024(3) 0.2013(3) 0.0859(15) Uani 1 1 d . . . . .
H30 H 0.5246 0.6584 0.2086 0.103 Uiso 1 1 calc R U . . .
C31 C 0.4628(5) 0.7410(3) 0.2688(3) 0.107(2) Uani 1 1 d . . . . .
H31 H 0.4835 0.7229 0.3221 0.128 Uiso 1 1 calc R U . . .
C32 C 0.4091(5) 0.8053(3) 0.2565(3) 0.0894(16) Uani 1 1 d . . . . .
H32 H 0.3936 0.8322 0.3015 0.107 Uiso 1 1 calc R U . . .
C33 C 0.3776(3) 0.8305(2) 0.1774(2) 0.0606(10) Uani 1 1 d . . . . .
H33 H 0.3401 0.8746 0.1697 0.073 Uiso 1 1 calc R U . . .
Cl1 Cl 0.2606(3) 0.93719(17) 0.48700(18) 0.0705(8) Uani 0.5 1 d . U P A 1
O1 O 0.3144(9) 0.9245(7) 0.4245(7) 0.161(4) Uani 0.5 1 d . U P A 1
O2 O 0.1967(18) 0.9904(9) 0.4454(14) 0.159(6) Uani 0.5 1 d . U P A 1
O3 O 0.2929(14) 0.9810(6) 0.5610(6) 0.154(5) Uani 0.5 1 d . U P A 1
O4 O 0.2509(14) 0.8687(12) 0.5073(15) 0.157(6) Uani 0.5 1 d . U P A 1
Cl1' Cl 0.2126(5) 0.9503(3) 0.5096(3) 0.1218(16) Uani 0.5 1 d . U P B 2
O1' O 0.3222(18) 0.9725(12) 0.5128(12) 0.211(6) Uani 0.5 1 d . U P B 2
O2' O 0.1464(14) 0.9720(11) 0.4463(12) 0.151(6) Uani 0.5 1 d . U P B 2
O3' O 0.1576(17) 0.9749(8) 0.5808(8) 0.204(5) Uani 0.5 1 d . U P B 2
O4' O 0.1986(11) 0.8762(8) 0.5101(12) 0.112(4) Uani 0.5 1 d . U P B 2
O1W O 0.0532(11) 1.0049(6) 0.6053(7) 0.161(4) Uani 0.5 1 d . . P C 1
H1WA H -0.0119 1.0058 0.5884 0.193 Uiso 0.5 1 d R U P C 1
H1WB H 0.0842 1.0016 0.5635 0.193 Uiso 0.5 1 d R U P C 1

loop_
_atom_site_aniso_label
_atom_site_aniso_U_11
_atom_site_aniso_U_22
_atom_site_aniso_U_33
_atom_site_aniso_U_23
_atom_site_aniso_U_13
_atom_site_aniso_U_12
Fe1 0.0401(3) 0.0247(2) 0.0343(2) -0.00075(15) 0.00427(18) 0.00348(16)
Fe2 0.0419(3) 0.0253(2) 0.0384(3) -0.00218(16) 0.00471(19) -0.00135(16)
B1 0.074(3) 0.0333(18) 0.0357(18) -0.0018(14) 0.0113(18) -0.0021(17)
N1 0.0512(17) 0.0393(16) 0.0443(15) -0.0121(11) 0.0085(12) -0.0067(12)
N2 0.0456(16) 0.0307(13) 0.0504(15) 0.0005(11) 0.0115(13) 0.0042(12)
N3 0.067(2) 0.096(3) 0.061(2) 0.0283(19) 0.0029(17) 0.025(2)
N4 0.0492(16) 0.0282(12) 0.0370(13) -0.0016(10) -0.0023(11) -0.0006(11)
N5 0.0638(18) 0.0324(13) 0.0359(14) 0.0013(10) -0.0011(12) -0.0012(12)
N6 0.0492(17) 0.0329(13) 0.0444(15) -0.0013(11) 0.0105(12) 0.0012(11)
N7 0.0611(18) 0.0287(13) 0.0446(15) 0.0005(10) 0.0160(13) 0.0005(12)
N8 0.0584(17) 0.0258(12) 0.0416(14) -0.0017(10) 0.0137(12) 0.0017(11)
N9 0.0713(19) 0.0288(13) 0.0433(15) -0.0068(11) 0.0159(13) -0.0007(12)
N10 0.0495(16) 0.0342(13) 0.0440(14) -0.0056(11) 0.0058(12) -0.0026(11)
N11 0.0525(17) 0.0277(13) 0.0597(17) -0.0043(11) 0.0083(13) 0.0009(11)
N12 0.0500(16) 0.0411(15) 0.0394(14) -0.0027(11) 0.0089(12) -0.0002(12)
N13 0.0515(17) 0.0393(14) 0.0484(16) 0.0002(12) 0.0016(13) -0.0101(12)
C1 0.0398(17) 0.0385(17) 0.0330(15) -0.0007(12) 0.0042(13) -0.0012(13)
C2 0.0440(18) 0.0284(14) 0.0360(15) -0.0006(11) 0.0020(13) 0.0076(13)
C3 0.047(2) 0.0480(19) 0.0471(19) 0.0082(15) 0.0102(16) 0.0090(15)
C4 0.0477(19) 0.0336(16) 0.056(2) -0.0004(14) -0.0002(16) 0.0042(14)
C5 0.053(2) 0.0425(18) 0.063(2) 0.0059(16) -0.0132(18) 0.0043(16)
C6 0.069(2) 0.0447(19) 0.0458(19) 0.0062(15) -0.0164(18) -0.0039(17)
C7 0.068(3) 0.085(3) 0.099(4) 0.018(3) -0.018(3) 0.024(2)
C8 0.045(2) 0.0383(17) 0.060(2) 0.0020(14) 0.0078(16) 0.0000(14)
C9 0.054(2) 0.0364(18) 0.081(3) 0.0075(17) 0.019(2) 0.0020(15)
C10 0.072(2) 0.0283(16) 0.065(2) 0.0075(14) 0.034(2) 0.0068(15)
C11 0.061(3) 0.084(3) 0.127(4) 0.009(3) 0.034(3) 0.000(2)
C12 0.074(2) 0.0255(15) 0.062(2) 0.0029(14) 0.0270(19) 0.0043(15)
C13 0.099(3) 0.0280(17) 0.072(2) -0.0115(16) 0.038(2) -0.0051(17)
C14 0.091(3) 0.0403(19) 0.051(2) -0.0155(15) 0.0223(19) -0.0099(18)
C15 0.176(5) 0.031(2) 0.112(4) -0.021(2) 0.071(4) -0.017(3)
C16 0.067(2) 0.047(2) 0.051(2) 0.0021(15) 0.0015(17) -0.0023(17)
C17 0.104(4) 0.074(3) 0.053(2) 0.011(2) -0.004(2) -0.006(3)
C18 0.118(4) 0.095(4) 0.046(2) -0.010(2) 0.010(2) -0.016(3)
C19 0.094(3) 0.071(3) 0.058(2) -0.023(2) 0.020(2) -0.004(2)
C20 0.062(2) 0.0417(18) 0.054(2) -0.0149(15) 0.0157(17) -0.0053(16)
C21 0.082(3) 0.0378(18) 0.066(2) -0.0129(16) 0.019(2) 0.0100(17)
C22 0.063(3) 0.0334(18) 0.097(3) -0.0074(18) 0.008(2) -0.0105(16)
C23 0.057(2) 0.0454(18) 0.0366(16) -0.0027(13) 0.0037(15) -0.0092(15)
C24 0.065(3) 0.070(3) 0.056(2) 0.0018(18) 0.0058(19) -0.023(2)
C25 0.058(3) 0.118(4) 0.076(3) 0.013(3) 0.014(2) -0.023(3)
C26 0.061(3) 0.094(4) 0.091(3) 0.013(3) 0.024(2) 0.013(2)
C27 0.061(3) 0.062(2) 0.064(2) 0.0018(18) 0.016(2) 0.0071(19)
C28 0.057(2) 0.0370(18) 0.083(3) 0.0110(17) 0.000(2) 0.0095(16)
C29 0.062(2) 0.0400(18) 0.065(2) 0.0130(16) -0.0087(19) -0.0059(16)
C30 0.104(4) 0.065(3) 0.079(3) 0.021(2) -0.018(3) -0.005(3)
C31 0.160(6) 0.093(4) 0.056(3) 0.022(3) -0.016(3) -0.029(4)
C32 0.132(5) 0.079(3) 0.055(3) -0.006(2) 0.008(3) -0.038(3)
C33 0.080(3) 0.053(2) 0.050(2) -0.0044(16) 0.0113(19) -0.0224(19)
Cl1 0.107(2) 0.0463(14) 0.0541(14) 0.0081(10) 0.0005(15) -0.0031(14)
O1 0.158(8) 0.186(9) 0.151(8) 0.013(7) 0.065(7) 0.009(7)
O2 0.279(17) 0.078(6) 0.111(8) 0.037(5) 0.003(11) -0.001(9)
O3 0.242(12) 0.103(6) 0.091(6) -0.030(5) -0.052(8) -0.054(7)
O4 0.213(14) 0.097(8) 0.156(9) 0.014(6) 0.019(12) 0.013(10)
Cl1' 0.169(4) 0.080(2) 0.106(3) 0.018(2) -0.011(3) -0.030(2)
O1' 0.244(11) 0.191(10) 0.188(11) -0.002(10) 0.006(11) -0.063(9)
O2' 0.200(15) 0.171(14) 0.071(6) -0.004(8) -0.014(9) 0.038(10)
O3' 0.324(16) 0.162(10) 0.116(8) 0.014(7) 0.007(10) -0.021(12)
O4' 0.155(11) 0.063(6) 0.121(6) 0.007(5) 0.031(8) -0.046(8)
O1W 0.203(11) 0.125(8) 0.170(10) -0.027(7) 0.075(9) -0.016(8)

loop_
_atom_type_symbol
_atom_type_description
_atom_type_scat_dispersion_real
_atom_type_scat_dispersion_imag
_atom_type_scat_source
C C 0.0033 0.0016 'International Tables Vol C Tables 4.2.6.8 and 6.1.1.4'
H H 0.0000 0.0000 'International Tables Vol C Tables 4.2.6.8 and 6.1.1.4'
N N 0.0061 0.0033 'International Tables Vol C Tables 4.2.6.8 and 6.1.1.4'
O O 0.0106 0.0060 'International Tables Vol C Tables 4.2.6.8 and 6.1.1.4'
B B 0.0013 0.0007 'International Tables Vol C Tables 4.2.6.8 and 6.1.1.4'
Cl Cl 0.1484 0.1585 'International Tables Vol C Tables 4.2.6.8 and 6.1.1.4'
Fe Fe 0.3463 0.8444 'International Tables Vol C Tables 4.2.6.8 and 6.1.1.4'

loop_
_geom_angle_atom_site_label_1
_geom_angle_atom_site_label_2
_geom_angle_atom_site_label_3
_geom_angle
_geom_angle_site_symmetry_1
_geom_angle_site_symmetry_3
C2 Fe1 C3 86.50(13) . .
C2 Fe1 C1 94.44(12) . .
C3 Fe1 C1 90.21(13) . .
C2 Fe1 N6 174.72(11) . .
C3 Fe1 N6 94.33(13) . .
C1 Fe1 N6 90.77(11) . .
C2 Fe1 N8 89.19(11) . .
C3 Fe1 N8 94.12(13) . .
C1 Fe1 N8 174.51(11) . .
N6 Fe1 N8 85.55(10) . .
C2 Fe1 N4 89.27(11) . .
C3 Fe1 N4 174.51(12) . .
C1 Fe1 N4 86.62(11) . .
N6 Fe1 N4 90.19(11) . .
N8 Fe1 N4 89.32(10) . .
N1 Fe2 N2 86.82(11) . 3_675
N1 Fe2 N12 95.09(11) . .
N2 Fe2 N12 177.68(10) 3_675 .
N1 Fe2 N10 98.26(11) . .
N2 Fe2 N10 88.02(11) 3_675 .
N12 Fe2 N10 90.40(11) . .
N1 Fe2 N13 97.93(11) . .
N2 Fe2 N13 90.73(11) 3_675 .
N12 Fe2 N13 90.31(11) . .
N10 Fe2 N13 163.67(11) . .
N1 Fe2 N11 178.37(11) . .
N2 Fe2 N11 94.74(11) 3_675 .
N12 Fe2 N11 83.36(11) . .
N10 Fe2 N11 82.30(11) . .
N13 Fe2 N11 81.57(11) . .
N5 B1 N9 107.1(3) . .
N5 B1 N7 108.4(3) . .
N9 B1 N7 105.1(3) . .
N5 B1 H1 111.9 . .
N9 B1 H1 112.0 . .
N7 B1 H1 112.0 . .
C1 N1 Fe2 165.7(3) . .
C2 N2 Fe2 165.0(2) . 3_675
C4 N4 N5 107.3(2) . .
C4 N4 Fe1 132.1(2) . .
N5 N4 Fe1 120.6(2) . .
C6 N5 N4 108.4(3) . .
C6 N5 B1 133.6(3) . .
N4 N5 B1 117.5(2) . .
C8 N6 N7 106.7(3) . .
C8 N6 Fe1 133.2(2) . .
N7 N6 Fe1 119.0(2) . .
C10 N7 N6 108.8(3) . .
C10 N7 B1 131.0(3) . .
N6 N7 B1 119.2(3) . .
C12 N8 N9 106.9(2) . .
C12 N8 Fe1 134.3(2) . .
N9 N8 Fe1 118.29(18) . .
C14 N9 N8 108.9(3) . .
C14 N9 B1 131.4(3) . .
N8 N9 B1 119.6(2) . .
C16 N10 C20 117.9(3) . .
C16 N10 Fe2 127.0(2) . .
C20 N10 Fe2 115.1(2) . .
C21 N11 C28 112.1(3) . .
C21 N11 C22 111.6(3) . .
C28 N11 C22 109.7(3) . .
C21 N11 Fe2 107.7(2) . .
C28 N11 Fe2 105.44(19) . .
C22 N11 Fe2 110.1(2) . .
C23 N12 C27 117.9(3) . .
C23 N12 Fe2 116.0(2) . .
C27 N12 Fe2 126.1(2) . .
C33 N13 C29 117.6(3) . .
C33 N13 Fe2 129.1(3) . .
C29 N13 Fe2 113.2(2) . .
N1 C1 Fe1 167.0(3) . .
N2 C2 Fe1 170.6(3) . .
N3 C3 Fe1 177.2(3) . .
N4 C4 C5 110.6(3) . .
N4 C4 H4 124.7 . .
C5 C4 H4 124.7 . .
C6 C5 C4 104.1(3) . .
C6 C5 C7 129.4(4) . .
C4 C5 C7 126.4(4) . .
N5 C6 C5 109.6(3) . .
N5 C6 H6 125.2 . .
C5 C6 H6 125.2 . .
C5 C7 H7A 109.5 . .
C5 C7 H7B 109.5 . .
H7A C7 H7B 109.5 . .
C5 C7 H7C 109.5 . .
H7A C7 H7C 109.5 . .
H7B C7 H7C 109.5 . .
N6 C8 C9 111.2(3) . .
N6 C8 H8 124.4 . .
C9 C8 H8 124.4 . .
C10 C9 C8 103.6(3) . .
C10 C9 C11 127.3(4) . .
C8 C9 C11 129.1(4) . .
N7 C10 C9 109.7(3) . .
N7 C10 H10 125.1 . .
C9 C10 H10 125.1 . .
C9 C11 H11A 109.5 . .
C9 C11 H11B 109.5 . .
H11A C11 H11B 109.5 . .
C9 C11 H11C 109.5 . .
H11A C11 H11C 109.5 . .
H11B C11 H11C 109.5 . .
N8 C12 C13 110.4(3) . .
N8 C12 H12 124.8 . .
C13 C12 H12 124.8 . .
C14 C13 C12 104.6(3) . .
C14 C13 C15 126.3(4) . .
C12 C13 C15 129.1(4) . .
N9 C14 C13 109.1(3) . .
N9 C14 H14 125.4 . .
C13 C14 H14 125.4 . .
C13 C15 H15A 109.5 . .
C13 C15 H15B 109.5 . .
H15A C15 H15B 109.5 . .
C13 C15 H15C 109.5 . .
H15A C15 H15C 109.5 . .
H15B C15 H15C 109.5 . .
N10 C16 C17 122.5(4) . .
N10 C16 H16 118.7 . .
C17 C16 H16 118.7 . .
C16 C17 C18 119.1(4) . .
C16 C17 H17 120.4 . .
C18 C17 H17 120.4 . .
C19 C18 C17 119.2(4) . .
C19 C18 H18 120.4 . .
C17 C18 H18 120.4 . .
C18 C19 C20 119.2(4) . .
C18 C19 H19 120.4 . .
C20 C19 H19 120.4 . .
N10 C20 C19 122.0(4) . .
N10 C20 C21 114.6(3) . .
C19 C20 C21 123.1(3) . .
N11 C21 C20 110.2(3) . .
N11 C21 H21A 109.6 . .
C20 C21 H21A 109.6 . .
N11 C21 H21B 109.6 . .
C20 C21 H21B 109.6 . .
H21A C21 H21B 108.1 . .
C23 C22 N11 113.2(3) . .
C23 C22 H22A 108.9 . .
N11 C22 H22A 108.9 . .
C23 C22 H22B 108.9 . .
N11 C22 H22B 108.9 . .
H22A C22 H22B 107.8 . .
N12 C23 C24 122.7(4) . .
N12 C23 C22 116.6(3) . .
C24 C23 C22 120.7(3) . .
C23 C24 C25 118.6(4) . .
C23 C24 H24 120.7 . .
C25 C24 H24 120.7 . .
C26 C25 C24 118.2(4) . .
C26 C25 H25 120.9 . .
C24 C25 H25 120.9 . .
C27 C26 C25 120.1(4) . .
C27 C26 H26 119.9 . .
C25 C26 H26 119.9 . .
N12 C27 C26 122.4(4) . .
N12 C27 H27 118.8 . .
C26 C27 H27 118.8 . .
N11 C28 C29 108.4(3) . .
N11 C28 H28A 110.0 . .
C29 C28 H28A 110.0 . .
N11 C28 H28B 110.0 . .
C29 C28 H28B 110.0 . .
H28A C28 H28B 108.4 . .
N13 C29 C30 121.9(4) . .
N13 C29 C28 114.8(3) . .
C30 C29 C28 123.2(4) . .
C29 C30 C31 119.0(5) . .
C29 C30 H30 120.5 . .
C31 C30 H30 120.5 . .
C32 C31 C30 119.3(4) . .
C32 C31 H31 120.3 . .
C30 C31 H31 120.3 . .
C31 C32 C33 119.6(5) . .
C31 C32 H32 120.2 . .
C33 C32 H32 120.2 . .
N13 C33 C32 122.5(4) . .
N13 C33 H33 118.7 . .
C32 C33 H33 118.7 . .
O4 Cl1 O1 96.7(11) . .
O4 Cl1 O2 135.8(12) . .
O1 Cl1 O2 95.2(11) . .
O4 Cl1 O3 109.4(12) . .
O1 Cl1 O3 127.5(10) . .
O2 Cl1 O3 96.1(11) . .
O2' Cl1' O4' 103.3(12) . .
O2' Cl1' O1' 117.6(12) . .
O4' Cl1' O1' 113.6(12) . .
O2' Cl1' O3' 100.9(12) . .
O4' Cl1' O3' 101.6(9) . .
O1' Cl1' O3' 117.6(10) . .
H1WA O1W H1WB 108.5 . .

loop_
_geom_bond_atom_site_label_1
_geom_bond_atom_site_label_2
_geom_bond_distance
_geom_bond_site_symmetry_2
Fe1 C2 1.908(3) .
Fe1 C3 1.920(3) .
Fe1 C1 1.924(3) .
Fe1 N6 1.970(3) .
Fe1 N8 1.976(2) .
Fe1 N4 1.980(2) .
Fe2 N1 1.956(3) .
Fe2 N2 1.967(3) 3_675
Fe2 N12 1.995(3) .
Fe2 N10 1.996(3) .
Fe2 N13 2.005(3) .
Fe2 N11 2.040(2) .
B1 N5 1.529(5) .
B1 N9 1.538(4) .
B1 N7 1.550(5) .
B1 H1 0.9801 .
N1 C1 1.160(4) .
N2 C2 1.155(4) .
N2 Fe2 1.967(3) 3_675
N3 C3 1.146(4) .
N4 C4 1.332(4) .
N4 N5 1.353(3) .
N5 C6 1.350(4) .
N6 C8 1.330(4) .
N6 N7 1.356(3) .
N7 C10 1.344(4) .
N8 C12 1.332(4) .
N8 N9 1.356(3) .
N9 C14 1.338(4) .
N10 C16 1.342(4) .
N10 C20 1.345(4) .
N11 C21 1.476(5) .
N11 C28 1.483(5) .
N11 C22 1.494(5) .
N12 C23 1.337(4) .
N12 C27 1.342(5) .
N13 C33 1.338(5) .
N13 C29 1.360(4) .
C4 C5 1.387(5) .
C4 H4 0.9300 .
C5 C6 1.370(6) .
C5 C7 1.504(5) .
C6 H6 0.9300 .
C7 H7A 0.9600 .
C7 H7B 0.9600 .
C7 H7C 0.9600 .
C8 C9 1.390(5) .
C8 H8 0.9300 .
C9 C10 1.374(5) .
C9 C11 1.497(6) .
C10 H10 0.9300 .
C11 H11A 0.9600 .
C11 H11B 0.9600 .
C11 H11C 0.9600 .
C12 C13 1.380(5) .
C12 H12 0.9300 .
C13 C14 1.373(5) .
C13 C15 1.503(5) .
C14 H14 0.9300 .
C15 H15A 0.9600 .
C15 H15B 0.9600 .
C15 H15C 0.9600 .
C16 C17 1.371(5) .
C16 H16 0.9300 .
C17 C18 1.371(7) .
C17 H17 0.9300 .
C18 C19 1.367(7) .
C18 H18 0.9300 .
C19 C20 1.380(5) .
C19 H19 0.9300 .
C20 C21 1.506(5) .
C21 H21A 0.9700 .
C21 H21B 0.9700 .
C22 C23 1.484(5) .
C22 H22A 0.9700 .
C22 H22B 0.9700 .
C23 C24 1.381(5) .
C24 C25 1.385(7) .
C24 H24 0.9300 .
C25 C26 1.377(7) .
C25 H25 0.9300 .
C26 C27 1.356(6) .
C26 H26 0.9300 .
C27 H27 0.9300 .
C28 C29 1.497(6) .
C28 H28A 0.9700 .
C28 H28B 0.9700 .
C29 C30 1.371(6) .
C30 C31 1.383(8) .
C30 H30 0.9300 .
C31 C32 1.351(8) .
C31 H31 0.9300 .
C32 C33 1.373(6) .
C32 H32 0.9300 .
C33 H33 0.9300 .
Cl1 O4 1.29(2) .
Cl1 O1 1.348(11) .
Cl1 O2 1.38(2) .
Cl1 O3 1.451(9) .
Cl1' O2' 1.298(18) .
Cl1' O4' 1.346(15) .
Cl1' O1' 1.48(2) .
Cl1' O3' 1.529(19) .
O1W H1WA 0.8501 .
O1W H1WB 0.8500 .

loop_
_geom_hbond_atom_site_label_D
_geom_hbond_atom_site_label_H
_geom_hbond_atom_site_label_A
_geom_hbond_distance_DH
_geom_hbond_distance_HA
_geom_hbond_distance_DA
_geom_hbond_angle_DHA
_geom_hbond_site_symmetry_A
O1W H1WB O2 0.85 2.61 3.46(3) 174.3 .
O1W H1WA O2 0.85 2.38 3.23(3) 174.5 3_576
C28 H28A O4' 0.97 2.66 3.283(12) 122.6 4_675
C27 H27 N1 0.93 2.56 3.083(5) 115.6 .
C26 H26 N3 0.93 2.41 3.267(6) 154.1 3_575
C22 H22B O2 0.97 2.61 3.28(2) 127.0 2_545
C21 H21A O1W 0.97 2.64 3.520(11) 150.8 2_545
C17 H17 O3' 0.93 2.47 3.383(14) 167.0 1_554
C12 H12 O4' 0.93 2.63 3.481(17) 152.5 2
C12 H12 O4 0.93 2.59 3.42(2) 147.6 2
C10 H10 O2' 0.93 2.57 3.38(2) 146.9 .
C10 H10 O2 0.93 2.52 3.29(2) 139.9 .
O1W H1WB O2 0.85 2.61 3.46(3) 174.3 .
O1W H1WA O2 0.85 2.38 3.23(3) 174.5 3_576
C27 H27 N1 0.93 2.56 3.083(5) 115.6 .
C26 H26 N3 0.93 2.41 3.267(6) 154.1 3_575
C22 H22B O2 0.97 2.61 3.28(2) 127.0 2_545
C21 H21A O1W 0.97 2.64 3.520(11) 150.8 2_545
C17 H17 O3' 0.93 2.47 3.383(14) 167.0 1_554
C12 H12 O4' 0.93 2.63 3.481(17) 152.5 2
C12 H12 O4 0.93 2.59 3.42(2) 147.6 2
C10 H10 O2' 0.93 2.57 3.38(2) 146.9 .
C10 H10 O2 0.93 2.52 3.29(2) 139.9 .

loop_
_geom_torsion_atom_site_label_1
_geom_torsion_atom_site_label_2
_geom_torsion_atom_site_label_3
_geom_torsion_atom_site_label_4
_geom_torsion
C4 N4 N5 C6 0.9(3)
Fe1 N4 N5 C6 -178.9(2)
C4 N4 N5 B1 174.3(3)
Fe1 N4 N5 B1 -5.5(3)
N9 B1 N5 C6 117.7(4)
N7 B1 N5 C6 -129.3(4)
N9 B1 N5 N4 -53.6(4)
N7 B1 N5 N4 59.4(3)
C8 N6 N7 C10 -0.8(3)
Fe1 N6 N7 C10 168.67(19)
C8 N6 N7 B1 -170.6(3)
Fe1 N6 N7 B1 -1.2(3)
N5 B1 N7 C10 136.7(3)
N9 B1 N7 C10 -109.1(3)
N5 B1 N7 N6 -56.1(3)
N9 B1 N7 N6 58.1(3)
C12 N8 N9 C14 -1.0(4)
Fe1 N8 N9 C14 172.2(2)
C12 N8 N9 B1 176.3(3)
Fe1 N8 N9 B1 -10.5(4)
N5 B1 N9 C14 -119.4(4)
N7 B1 N9 C14 125.5(4)
N5 B1 N9 N8 64.0(4)
N7 B1 N9 N8 -51.1(4)
Fe2 N1 C1 Fe1 -36(2)
N5 N4 C4 C5 -0.3(3)
Fe1 N4 C4 C5 179.5(2)
N4 C4 C5 C6 -0.5(4)
N4 C4 C5 C7 178.2(4)
N4 N5 C6 C5 -1.2(4)
B1 N5 C6 C5 -173.1(3)
C4 C5 C6 N5 1.0(4)
C7 C5 C6 N5 -177.6(4)
N7 N6 C8 C9 0.7(3)
Fe1 N6 C8 C9 -166.6(2)
N6 C8 C9 C10 -0.4(4)
N6 C8 C9 C11 179.8(4)
N6 N7 C10 C9 0.6(3)
B1 N7 C10 C9 168.8(3)
C8 C9 C10 N7 -0.1(3)
C11 C9 C10 N7 179.7(4)
N9 N8 C12 C13 1.4(4)
Fe1 N8 C12 C13 -170.2(3)
N8 C12 C13 C14 -1.2(5)
N8 C12 C13 C15 177.3(5)
N8 N9 C14 C13 0.3(4)
B1 N9 C14 C13 -176.6(4)
C12 C13 C14 N9 0.5(5)
C15 C13 C14 N9 -178.0(4)
C20 N10 C16 C17 0.6(5)
Fe2 N10 C16 C17 179.9(3)
N10 C16 C17 C18 1.0(7)
C16 C17 C18 C19 -1.0(8)
C17 C18 C19 C20 -0.4(8)
C16 N10 C20 C19 -2.2(5)
Fe2 N10 C20 C19 178.5(3)
C16 N10 C20 C21 172.7(3)
Fe2 N10 C20 C21 -6.6(4)
C18 C19 C20 N10 2.1(7)
C18 C19 C20 C21 -172.3(4)
C28 N11 C21 C20 -149.5(3)
C22 N11 C21 C20 86.9(3)
Fe2 N11 C21 C20 -34.0(3)
N10 C20 C21 N11 27.7(4)
C19 C20 C21 N11 -157.5(4)
C21 N11 C22 C23 -110.1(3)
C28 N11 C22 C23 125.1(3)
Fe2 N11 C22 C23 9.4(4)
C27 N12 C23 C24 1.8(5)
Fe2 N12 C23 C24 -178.3(3)
C27 N12 C23 C22 -176.1(3)
Fe2 N12 C23 C22 3.8(4)
N11 C22 C23 N12 -8.9(5)
N11 C22 C23 C24 173.1(3)
N12 C23 C24 C25 -1.7(5)
C22 C23 C24 C25 176.1(4)
C23 C24 C25 C26 0.4(6)
C24 C25 C26 C27 0.7(7)
C23 N12 C27 C26 -0.7(5)
Fe2 N12 C27 C26 179.4(3)
C25 C26 C27 N12 -0.5(7)
C21 N11 C28 C29 159.5(3)
C22 N11 C28 C29 -75.9(3)
Fe2 N11 C28 C29 42.6(3)
C33 N13 C29 C30 0.4(5)
Fe2 N13 C29 C30 -177.6(3)
C33 N13 C29 C28 -178.6(3)
Fe2 N13 C29 C28 3.5(4)
N11 C28 C29 N13 -31.6(4)
N11 C28 C29 C30 149.5(4)
N13 C29 C30 C31 0.1(7)
C28 C29 C30 C31 178.9(4)
C29 C30 C31 C32 -0.9(8)
C30 C31 C32 C33 1.2(8)
C29 N13 C33 C32 -0.1(5)
Fe2 N13 C33 C32 177.5(3)
C31 C32 C33 N13 -0.7(7)
